data_4508299
loop_
_publ_author_name
'Aaker Christer B.'
'Chopade, Prashant D.'
'Desper, John'

_publ_section_title
;
 Establishing a Hierarchy of Halogen Bonding by Engineering Crystals
 without Disorder
;
_journal_issue 9
_journal_name_full 'Crystal Growth &amp; Design'
_journal_page_first 4145
_journal_paper_doi 10.1021/cg400988m
_journal_volume 13
_journal_year 2013
_chemical_formula_moiety 'C13 H5 Br F4 I N O'
_chemical_formula_sum 'C13 H5 Br F4 I N O'
_chemical_formula_weight 473.99
_chemical_name_systematic
;
PC-3-86a N-(4-I-phenyl)-4-Br-F4-benzamide
;
_space_group_IT_number 14
_symmetry_cell_setting monoclinic
_symmetry_space_group_name_Hall '-P 2yn'
_symmetry_space_group_name_H-M 'P 1 21/n 1'
_atom_sites_solution_hydrogens geom
_atom_sites_solution_primary direct
_atom_sites_solution_secondary difmap
_audit_creation_method SHELXL-97
_cell_angle_alpha 90.00
_cell_angle_beta 107.157(5)
_cell_angle_gamma 90.00
_cell_formula_units_Z 4
_cell_length_a 7.1847(7)
_cell_length_b 25.234(3)
_cell_length_c 8.0401(8)
_cell_measurement_reflns_used 7343
_cell_measurement_temperature 120(2)
_cell_measurement_theta_max 31.73
_cell_measurement_theta_min 2.77
_cell_volume 1392.8(3)
_computing_cell_refinement 'Bruker SAINT'
_computing_data_collection 'Bruker APEX2'
_computing_data_reduction 'Bruker SAINT'
_computing_molecular_graphics 'Bruker SHELXTL'
_computing_publication_material 'Bruker SHELXTL'
_computing_structure_refinement 'SHELXL-97 (Sheldrick, 2008)'
_computing_structure_solution 'SHELXS-97 (Sheldrick, 2008)'
_diffrn_ambient_temperature 120(2)
_diffrn_measured_fraction_theta_full 0.982
_diffrn_measured_fraction_theta_max 0.953
_diffrn_measurement_device_type 'Bruker APEX-II CCD'
_diffrn_measurement_method '\f and \w scans'
_diffrn_radiation_monochromator graphite
_diffrn_radiation_source 'fine-focus sealed tube'
_diffrn_radiation_type MoK\a
_diffrn_radiation_wavelength 0.71073
_diffrn_reflns_av_R_equivalents 0.0702
_diffrn_reflns_av_sigmaI/netI 0.0625
_diffrn_reflns_limit_h_max 10
_diffrn_reflns_limit_h_min -10
_diffrn_reflns_limit_k_max 35
_diffrn_reflns_limit_k_min -36
_diffrn_reflns_limit_l_max 11
_diffrn_reflns_limit_l_min -11
_diffrn_reflns_number 18273
_diffrn_reflns_theta_full 30.00
_diffrn_reflns_theta_max 32.03
_diffrn_reflns_theta_min 2.77
_exptl_absorpt_coefficient_mu 5.210
_exptl_absorpt_correction_T_max 0.6806
_exptl_absorpt_correction_T_min 0.3444
_exptl_absorpt_correction_type multi-scan
_exptl_absorpt_process_details SADABS
_exptl_crystal_colour colourless
_exptl_crystal_density_diffrn 2.260
_exptl_crystal_density_method 'not measured'
_exptl_crystal_description plate
_exptl_crystal_F_000 888
_exptl_crystal_size_max 0.26
_exptl_crystal_size_mid 0.22
_exptl_crystal_size_min 0.08
_refine_diff_density_max 1.385
_refine_diff_density_min -2.852
_refine_diff_density_rms 0.237
_refine_ls_extinction_method none
_refine_ls_goodness_of_fit_ref 1.024
_refine_ls_hydrogen_treatment constr
_refine_ls_matrix_type full
_refine_ls_number_parameters 190
_refine_ls_number_reflns 4613
_refine_ls_number_restraints 0
_refine_ls_restrained_S_all 1.024
_refine_ls_R_factor_all 0.0692
_refine_ls_R_factor_gt 0.0525
_refine_ls_shift/su_max 0.000
_refine_ls_shift/su_mean 0.000
_refine_ls_structure_factor_coef Fsqd
_refine_ls_weighting_details 'calc w=1/[\s^2^(Fo^2^)+(0.0850P)^2^+0.0000P] where P=(Fo^2^+2Fc^2^)/3'
_refine_ls_weighting_scheme calc
_refine_ls_wR_factor_gt 0.1269
_refine_ls_wR_factor_ref 0.1387
_reflns_number_gt 3583
_reflns_number_total 4613
_reflns_threshold_expression >2sigma(I)
_cod_data_source_file cg400988m_si_002.cif
_cod_data_source_block pc1026m
_cod_depositor_comments
;
The following automatic conversions were performed:

'_symmetry_cell_setting' value 'Monoclinic' changed to 'monoclinic'
according to /home/saulius/struct/CIF-dictionaries/cif_core.dic
dictionary named 'cif_core.dic' version 2.4.2 from 2011-04-26.

Automatic conversion script
Id: cif_fix_values 1891 2012-01-12 08:04:46Z andrius 
;
_cod_original_cell_volume 1392.8(2)
_cod_original_sg_symbol_H-M P2(1)/n
_cod_database_code 4508299

loop_
_symmetry_equiv_pos_as_xyz
'x, y, z'
'-x+1/2, y+1/2, -z+1/2'
'-x, -y, -z'
'x-1/2, -y-1/2, z-1/2'

loop_
_atom_site_label
_atom_site_type_symbol
_atom_site_fract_x
_atom_site_fract_y
_atom_site_fract_z
_atom_site_U_iso_or_equiv
_atom_site_adp_type
_atom_site_occupancy
_atom_site_symmetry_multiplicity
_atom_site_calc_flag
_atom_site_refinement_flags
I1 I 0.29957(4) 0.462456(10) 0.08089(4) 0.02556(11) Uani 1 1 d .
Br1 Br 0.36871(8) 0.062276(18) 1.13071(6) 0.03439(14) Uani 1 1 d .
C11 C 0.1997(5) 0.18580(14) 0.6774(4) 0.0154(6) Uani 1 1 d .
C12 C 0.2505(5) 0.13422(15) 0.6497(5) 0.0175(7) Uani 1 1 d .
F12 F 0.2581(4) 0.11911(10) 0.4920(3) 0.0229(5) Uani 1 1 d .
C13 C 0.3022(6) 0.09761(15) 0.7832(5) 0.0197(7) Uani 1 1 d .
F13 F 0.3513(4) 0.04841(9) 0.7497(3) 0.0248(5) Uani 1 1 d .
C14 C 0.3022(6) 0.11162(15) 0.9502(5) 0.0192(7) Uani 1 1 d .
C15 C 0.2497(5) 0.16260(16) 0.9788(5) 0.0188(7) Uani 1 1 d .
F15 F 0.2469(4) 0.17768(10) 1.1380(3) 0.0260(5) Uani 1 1 d .
C16 C 0.1978(5) 0.19873(14) 0.8447(5) 0.0165(7) Uani 1 1 d .
F16 F 0.1399(3) 0.24756(9) 0.8773(3) 0.0204(4) Uani 1 1 d .
C17 C 0.1493(5) 0.22484(15) 0.5299(5) 0.0163(6) Uani 1 1 d .
N17 N 0.2525(5) 0.27065(13) 0.5635(4) 0.0174(6) Uani 1 1 d .
H17 H 0.3317 0.2742 0.6698 0.021 Uiso 1 1 calc R
O17 O 0.0263(4) 0.21374(12) 0.3912(4) 0.0214(5) Uani 1 1 d .
C21 C 0.2486(5) 0.31341(15) 0.4492(5) 0.0171(7) Uani 1 1 d .
C22 C 0.2081(5) 0.30616(15) 0.2696(5) 0.0185(7) Uani 1 1 d .
H22 H 0.1720 0.2722 0.2194 0.022 Uiso 1 1 calc R
C23 C 0.2211(5) 0.34916(15) 0.1649(5) 0.0193(7) Uani 1 1 d .
H23 H 0.1944 0.3446 0.0428 0.023 Uiso 1 1 calc R
C24 C 0.2730(5) 0.39859(15) 0.2388(5) 0.0198(7) Uani 1 1 d .
C25 C 0.3132(6) 0.40610(16) 0.4179(5) 0.0226(8) Uani 1 1 d .
H25 H 0.3486 0.4401 0.4678 0.027 Uiso 1 1 calc R
C26 C 0.3006(5) 0.36313(15) 0.5224(5) 0.0201(7) Uani 1 1 d .
H26 H 0.3277 0.3678 0.6445 0.024 Uiso 1 1 calc R

loop_
_atom_site_aniso_label
_atom_site_aniso_U_11
_atom_site_aniso_U_22
_atom_site_aniso_U_33
_atom_site_aniso_U_23
_atom_site_aniso_U_13
_atom_site_aniso_U_12
I1 0.02528(16) 0.02495(17) 0.02883(18) 0.00864(9) 0.01164(12) 0.00122(9)
Br1 0.0492(3) 0.0286(2) 0.0256(2) 0.01088(17) 0.0115(2) 0.00877(19)
C11 0.0124(14) 0.0221(17) 0.0116(16) 0.0007(12) 0.0033(12) -0.0016(12)
C12 0.0125(14) 0.0243(18) 0.0165(17) -0.0011(13) 0.0053(13) -0.0010(13)
F12 0.0257(12) 0.0277(12) 0.0164(12) -0.0027(9) 0.0076(9) 0.0023(9)
C13 0.0185(17) 0.0183(17) 0.0240(19) -0.0022(13) 0.0091(15) 0.0014(13)
F13 0.0263(12) 0.0207(11) 0.0281(13) -0.0029(9) 0.0092(10) 0.0039(9)
C14 0.0197(17) 0.0216(18) 0.0173(18) 0.0047(13) 0.0069(14) 0.0023(13)
C15 0.0167(16) 0.0267(19) 0.0135(16) -0.0017(14) 0.0052(13) -0.0001(14)
F15 0.0363(14) 0.0282(13) 0.0165(11) -0.0014(9) 0.0125(10) 0.0002(10)
C16 0.0126(15) 0.0171(16) 0.0211(18) -0.0009(12) 0.0068(13) 0.0007(12)
F16 0.0225(11) 0.0191(10) 0.0225(11) -0.0022(8) 0.0113(9) 0.0023(8)
C17 0.0129(15) 0.0204(17) 0.0160(17) 0.0025(12) 0.0050(13) 0.0016(12)
N17 0.0151(13) 0.0208(15) 0.0143(15) 0.0032(11) 0.0010(11) -0.0006(11)
O17 0.0166(12) 0.0281(15) 0.0164(13) -0.0001(10) -0.0001(10) -0.0035(10)
C21 0.0112(14) 0.0234(18) 0.0169(17) 0.0033(13) 0.0042(12) -0.0019(12)
C22 0.0124(15) 0.0220(18) 0.0212(18) -0.0009(13) 0.0051(14) 0.0006(12)
C23 0.0167(16) 0.0236(18) 0.0176(18) 0.0029(13) 0.0048(14) 0.0021(13)
C24 0.0155(16) 0.0230(18) 0.0228(19) 0.0066(14) 0.0086(14) 0.0030(13)
C25 0.0224(18) 0.025(2) 0.0211(19) 0.0002(14) 0.0071(15) -0.0010(15)
C26 0.0184(17) 0.0226(18) 0.0199(18) 0.0000(14) 0.0065(14) -0.0004(13)

loop_
_atom_type_symbol
_atom_type_description
_atom_type_scat_dispersion_real
_atom_type_scat_dispersion_imag
_atom_type_scat_source
C C 0.0033 0.0016 'International Tables Vol C Tables 4.2.6.8 and 6.1.1.4'
H H 0.0000 0.0000 'International Tables Vol C Tables 4.2.6.8 and 6.1.1.4'
N N 0.0061 0.0033 'International Tables Vol C Tables 4.2.6.8 and 6.1.1.4'
O O 0.0106 0.0060 'International Tables Vol C Tables 4.2.6.8 and 6.1.1.4'
F F 0.0171 0.0103 'International Tables Vol C Tables 4.2.6.8 and 6.1.1.4'
Br Br -0.2901 2.4595 'International Tables Vol C Tables 4.2.6.8 and 6.1.1.4'
I I -0.4742 1.8119 'International Tables Vol C Tables 4.2.6.8 and 6.1.1.4'

loop_
_geom_angle_atom_site_label_1
_geom_angle_atom_site_label_2
_geom_angle_atom_site_label_3
_geom_angle
C12 C11 C16 117.0(3)
C12 C11 C17 120.1(3)
C16 C11 C17 122.8(3)
F12 C12 C13 117.9(3)
F12 C12 C11 120.3(3)
C13 C12 C11 121.7(3)
F13 C13 C12 119.4(3)
F13 C13 C14 120.3(3)
C12 C13 C14 120.3(3)
C15 C14 C13 118.5(3)
C15 C14 Br1 120.9(3)
C13 C14 Br1 120.6(3)
F15 C15 C16 118.8(3)
F15 C15 C14 120.4(3)
C16 C15 C14 120.8(3)
F16 C16 C15 118.7(3)
F16 C16 C11 119.6(3)
C15 C16 C11 121.7(3)
O17 C17 N17 125.3(3)
O17 C17 C11 120.4(3)
N17 C17 C11 114.3(3)
C17 N17 C21 128.0(3)
C17 N17 H17 116.0
C21 N17 H17 116.0
C26 C21 C22 120.3(3)
C26 C21 N17 117.6(3)
C22 C21 N17 122.0(3)
C23 C22 C21 119.4(4)
C23 C22 H22 120.3
C21 C22 H22 120.3
C24 C23 C22 120.0(4)
C24 C23 H23 120.0
C22 C23 H23 120.0
C23 C24 C25 120.8(3)
C23 C24 I1 119.6(3)
C25 C24 I1 119.5(3)
C26 C25 C24 119.1(4)
C26 C25 H25 120.4
C24 C25 H25 120.4
C21 C26 C25 120.3(4)
C21 C26 H26 119.8
C25 C26 H26 119.8

loop_
_geom_bond_atom_site_label_1
_geom_bond_atom_site_label_2
_geom_bond_distance
I1 C24 2.095(4)
Br1 C14 1.864(4)
C11 C12 1.388(5)
C11 C16 1.388(5)
C11 C17 1.502(5)
C12 F12 1.340(4)
C12 C13 1.381(5)
C13 F13 1.339(4)
C13 C14 1.389(5)
C14 C15 1.379(5)
C15 F15 1.341(4)
C15 C16 1.377(5)
C16 F16 1.351(4)
C17 O17 1.233(5)
C17 N17 1.357(5)
N17 C21 1.413(5)
N17 H17 0.8800
C21 C26 1.390(5)
C21 C22 1.398(5)
C22 C23 1.393(5)
C22 H22 0.9500
C23 C24 1.385(6)
C23 H23 0.9500
C24 C25 1.396(6)
C25 C26 1.391(5)
C25 H25 0.9500
C26 H26 0.9500

loop_
_geom_hbond_atom_site_label_D
_geom_hbond_atom_site_label_H
_geom_hbond_atom_site_label_A
_geom_hbond_distance_DH
_geom_hbond_distance_HA
_geom_hbond_distance_DA
_geom_hbond_angle_DHA
_geom_hbond_site_symmetry_A
N17 H17 O17 0.88 1.94 2.812(4) 173.2 4_666

loop_
_geom_torsion_atom_site_label_1
_geom_torsion_atom_site_label_2
_geom_torsion_atom_site_label_3
_geom_torsion_atom_site_label_4
_geom_torsion
C16 C11 C12 F12 -179.1(3)
C17 C11 C12 F12 1.1(5)
C16 C11 C12 C13 -1.7(5)
C17 C11 C12 C13 178.4(3)
F12 C12 C13 F13 -2.2(5)
C11 C12 C13 F13 -179.6(3)
F12 C12 C13 C14 178.2(3)
C11 C12 C13 C14 0.8(6)
F13 C13 C14 C15 -179.7(3)
C12 C13 C14 C15 0.0(6)
F13 C13 C14 Br1 -0.4(5)
C12 C13 C14 Br1 179.2(3)
C13 C14 C15 F15 179.7(3)
Br1 C14 C15 F15 0.4(5)
C13 C14 C15 C16 0.3(6)
Br1 C14 C15 C16 -179.0(3)
F15 C15 C16 F16 -2.1(5)
C14 C15 C16 F16 177.4(3)
F15 C15 C16 C11 179.3(3)
C14 C15 C16 C11 -1.3(6)
C12 C11 C16 F16 -176.7(3)
C17 C11 C16 F16 3.2(5)
C12 C11 C16 C15 2.0(5)
C17 C11 C16 C15 -178.2(3)
C12 C11 C17 O17 51.9(5)
C16 C11 C17 O17 -127.9(4)
C12 C11 C17 N17 -126.7(4)
C16 C11 C17 N17 53.5(4)
O17 C17 N17 C21 -2.9(6)
C11 C17 N17 C21 175.5(3)
C17 N17 C21 C26 154.7(3)
C17 N17 C21 C22 -29.8(5)
C26 C21 C22 C23 0.3(5)
N17 C21 C22 C23 -175.1(3)
C21 C22 C23 C24 -0.3(5)
C22 C23 C24 C25 0.1(5)
C22 C23 C24 I1 178.3(3)
C23 C24 C25 C26 0.0(6)
I1 C24 C25 C26 -178.1(3)
C22 C21 C26 C25 -0.1(5)
N17 C21 C26 C25 175.4(3)
C24 C25 C26 C21 0.0(6)
